data_4074548
loop_
_publ_author_name
'Han, Hua'
'Johnson, Samuel A.'

_publ_section_title
;
 Ligand Design for the Assembly of Polynuclear Complexes:&#x00A0;
 Syntheses and Structures of Trinuclear and Tetranuclear Aluminum Alkyl
 Complexes Bearing Tripodal Diamidoselenophosphinito Ligands and a
 Comparison to Related Tripodal Triamidophosphine Complexes
;
_journal_issue 23
_journal_name_full Organometallics
_journal_page_first 5594
_journal_paper_doi 10.1021/om0607447
_journal_volume 25
_journal_year 2006
_chemical_formula_sum 'C27 H36 N3 P Se'
_chemical_formula_weight 512.52
_chemical_name_systematic
;
 ?
;
_space_group_IT_number 14
_symmetry_space_group_name_Hall '-P 2yn'
_symmetry_space_group_name_H-M 'P 1 21/n 1'
_atom_sites_solution_hydrogens geom
_atom_sites_solution_primary direct
_atom_sites_solution_secondary difmap
_audit_conform_dict_location ftp://ftp.iucr.org/pub/cif_core.dic
_audit_conform_dict_name cif_core.dic
_audit_conform_dict_version 2.3
_audit_creation_date 2006-07-06T04:43:50-00:00
_audit_creation_method 'WinGX routine CIF_UPDATE'
_cell_angle_alpha 90
_cell_angle_beta 94.317(2)
_cell_angle_gamma 90
_cell_formula_units_Z 4
_cell_length_a 8.1088(7)
_cell_length_b 11.4874(10)
_cell_length_c 28.225(3)
_cell_measurement_temperature 571(2)
_cell_volume 2621.7(4)
_computing_structure_refinement 'SHELXL-97 (Sheldrick, 1997)'
_diffrn_ambient_temperature 571(2)
_diffrn_measured_fraction_theta_full 0.997
_diffrn_measured_fraction_theta_max 0.997
_diffrn_radiation_monochromator graphite
_diffrn_radiation_type MoK\a
_diffrn_radiation_wavelength 0.71073
_diffrn_reflns_av_R_equivalents 0.0342
_diffrn_reflns_av_unetI/netI 0.0327
_diffrn_reflns_limit_h_max 9
_diffrn_reflns_limit_h_min -9
_diffrn_reflns_limit_k_max 13
_diffrn_reflns_limit_k_min -13
_diffrn_reflns_limit_l_max 33
_diffrn_reflns_limit_l_min -33
_diffrn_reflns_number 20415
_diffrn_reflns_theta_full 25
_diffrn_reflns_theta_max 25
_diffrn_reflns_theta_min 2.29
_exptl_absorpt_coefficient_mu 1.512
_exptl_absorpt_correction_T_max 0.7519
_exptl_absorpt_correction_T_min 0.6597
_exptl_absorpt_correction_type none
_exptl_crystal_density_diffrn 1.299
_exptl_crystal_density_method 'not measured'
_exptl_crystal_F_000 1072
_exptl_crystal_size_max 0.3
_exptl_crystal_size_mid 0.2
_exptl_crystal_size_min 0.2
_refine_diff_density_max 0.57
_refine_diff_density_min -0.327
_refine_diff_density_rms 0.048
_refine_ls_extinction_method none
_refine_ls_goodness_of_fit_ref 1.028
_refine_ls_hydrogen_treatment mixed
_refine_ls_matrix_type full
_refine_ls_number_parameters 307
_refine_ls_number_reflns 4607
_refine_ls_number_restraints 0
_refine_ls_restrained_S_all 1.028
_refine_ls_R_factor_all 0.0496
_refine_ls_R_factor_gt 0.0399
_refine_ls_shift/su_max 0
_refine_ls_shift/su_mean 0
_refine_ls_structure_factor_coef Fsqd
_refine_ls_weighting_details 'calc w=1/[\s^2^(Fo^2^)+(0.0613P)^2^+0.8030P] where P=(Fo^2^+2Fc^2^)/3'
_refine_ls_weighting_scheme calc
_refine_ls_wR_factor_gt 0.1059
_refine_ls_wR_factor_ref 0.1124
_reflns_number_gt 3773
_reflns_number_total 4607
_reflns_threshold_expression >2sigma(I)
_cod_data_source_file om0607447si20060816_015713.cif
_cod_data_source_block hh69
_cod_original_cell_volume 2621.6(4)
_cod_database_code 4074548

loop_
_symmetry_equiv_pos_as_xyz
'x, y, z'
'-x+1/2, y+1/2, -z+1/2'
'-x, -y, -z'
'x-1/2, -y-1/2, z-1/2'

loop_
_atom_site_label
_atom_site_type_symbol
_atom_site_fract_x
_atom_site_fract_y
_atom_site_fract_z
_atom_site_U_iso_or_equiv
_atom_site_adp_type
_atom_site_occupancy
_atom_site_symmetry_multiplicity
_atom_site_calc_flag
_atom_site_refinement_flags
Se1 Se 0.29399(4) 0.77715(3) 0.242212(11) 0.07764(15) Uani 1 1 d .
P1 P 0.05300(8) 0.77007(5) 0.20980(2) 0.04746(17) Uani 1 1 d .
N3 N 0.1698(3) 0.78046(19) 0.12454(8) 0.0538(5) Uani 1 1 d .
C3 C 0.0448(3) 0.7192(2) 0.14858(8) 0.0484(5) Uani 1 1 d .
H3A H 0.0652 0.636 0.1478 0.058 Uiso 1 1 calc R
H3B H -0.0637 0.7343 0.1329 0.058 Uiso 1 1 calc R
C20 C 0.2131(3) 0.73943(19) 0.08027(8) 0.0445(5) Uani 1 1 d .
C21 C 0.0945(3) 0.7032(2) 0.04551(8) 0.0508(6) Uani 1 1 d .
H21 H -0.0166 0.7041 0.0516 0.061 Uiso 1 1 calc R
N2 N -0.2234(3) 0.9088(2) 0.19834(8) 0.0598(6) Uani 1 1 d .
C9 C -0.1685(3) 0.4518(2) 0.18671(8) 0.0494(5) Uani 1 1 d .
H9 H -0.0608 0.4565 0.2005 0.059 Uiso 1 1 calc R
C4 C -0.2759(3) 0.5445(2) 0.19052(8) 0.0495(6) Uani 1 1 d .
C23 C 0.3050(3) 0.6624(2) -0.00630(9) 0.0626(7) Uani 1 1 d .
H23 H 0.3363 0.6359 -0.0354 0.075 Uiso 1 1 calc R
C8 C -0.2211(3) 0.3519(2) 0.16239(8) 0.0509(6) Uani 1 1 d .
C14 C -0.5332(3) 1.0336(2) 0.11104(10) 0.0558(6) Uani 1 1 d .
C25 C 0.3783(3) 0.7377(2) 0.07066(9) 0.0518(6) Uani 1 1 d .
H25 H 0.4584 0.7639 0.0935 0.062 Uiso 1 1 calc R
N1 N -0.2354(3) 0.6441(2) 0.21663(10) 0.0695(7) Uani 1 1 d .
C13 C -0.4584(3) 0.9877(2) 0.15221(9) 0.0535(6) Uani 1 1 d .
H13 H -0.5193 0.9798 0.1787 0.064 Uiso 1 1 calc R
C6 C -0.4887(3) 0.4380(2) 0.14500(9) 0.0583(6) Uani 1 1 d .
C15 C -0.4418(3) 1.0420(2) 0.07174(10) 0.0596(6) Uani 1 1 d .
H15 H -0.4908 1.0727 0.0436 0.072 Uiso 1 1 calc R
C12 C -0.2940(3) 0.95283(19) 0.15521(8) 0.0483(5) Uani 1 1 d .
C7 C -0.3800(3) 0.3462(2) 0.14191(9) 0.0572(6) Uani 1 1 d .
H7 H -0.415 0.2792 0.1256 0.069 Uiso 1 1 calc R
C5 C -0.4357(3) 0.5362(2) 0.16918(9) 0.0574(6) Uani 1 1 d .
H5 H -0.508 0.5985 0.1714 0.069 Uiso 1 1 calc R
C22 C 0.1397(3) 0.6657(2) 0.00197(8) 0.0569(6) Uani 1 1 d .
C17 C -0.2061(3) 0.9602(2) 0.11504(8) 0.0509(5) Uani 1 1 d .
H17 H -0.0971 0.9345 0.1162 0.061 Uiso 1 1 calc R
C24 C 0.4248(3) 0.6980(2) 0.02799(10) 0.0598(6) Uani 1 1 d .
C16 C -0.2794(3) 1.0055(2) 0.07346(9) 0.0551(6) Uani 1 1 d .
C1 C -0.0789(4) 0.6705(2) 0.24052(9) 0.0636(7) Uani 1 1 d .
H1A H -0.0191 0.5981 0.2463 0.076 Uiso 1 1 calc R
H1B H -0.0976 0.7038 0.2712 0.076 Uiso 1 1 calc R
C2 C -0.0479(3) 0.9117(2) 0.21067(9) 0.0568(6) Uani 1 1 d .
H2A H -0.0285 0.9447 0.2422 0.068 Uiso 1 1 calc R
H2B H 0.0031 0.9629 0.1887 0.068 Uiso 1 1 calc R
C19 C -0.1803(4) 1.0165(3) 0.03073(10) 0.0750(8) Uani 1 1 d .
H19A H -0.0871 1.0665 0.0382 0.113 Uiso 1 1 calc R
H19B H -0.2485 1.0489 0.0047 0.113 Uiso 1 1 calc R
H19C H -0.142 0.9409 0.022 0.113 Uiso 1 1 calc R
C18 C -0.7101(3) 1.0743(3) 0.10900(13) 0.0794(9) Uani 1 1 d .
H18A H -0.7818 1.0124 0.0974 0.119 Uiso 1 1 calc R
H18B H -0.7238 1.14 0.0881 0.119 Uiso 1 1 calc R
H18C H -0.7376 1.0964 0.1402 0.119 Uiso 1 1 calc R
C27 C 0.6053(4) 0.6921(4) 0.01887(15) 0.0943(11) Uani 1 1 d .
H27A H 0.6712 0.6962 0.0485 0.141 Uiso 1 1 calc R
H27B H 0.6324 0.7561 -0.001 0.141 Uiso 1 1 calc R
H27C H 0.6272 0.6201 0.0032 0.141 Uiso 1 1 calc R
C11 C -0.1058(4) 0.2504(2) 0.15869(11) 0.0698(7) Uani 1 1 d .
H11A H -0.1084 0.2027 0.1866 0.105 Uiso 1 1 calc R
H11B H 0.0046 0.2784 0.1561 0.105 Uiso 1 1 calc R
H11C H -0.14 0.2051 0.1311 0.105 Uiso 1 1 calc R
C26 C 0.0096(4) 0.6313(4) -0.03651(10) 0.0866(10) Uani 1 1 d .
H26A H -0.042 0.6999 -0.0502 0.13 Uiso 1 1 calc R
H26B H -0.0723 0.5835 -0.0231 0.13 Uiso 1 1 calc R
H26C H 0.0604 0.5884 -0.0607 0.13 Uiso 1 1 calc R
C10 C -0.6632(4) 0.4310(3) 0.12287(14) 0.0920(10) Uani 1 1 d .
H10A H -0.7389 0.452 0.146 0.138 Uiso 1 1 calc R
H10B H -0.6859 0.353 0.1121 0.138 Uiso 1 1 calc R
H10C H -0.6761 0.4836 0.0964 0.138 Uiso 1 1 calc R
H3 H 0.249(4) 0.791(2) 0.1408(10) 0.058(9) Uiso 1 1 d .
H2 H -0.273(3) 0.922(2) 0.2200(9) 0.048(7) Uiso 1 1 d .
H1 H -0.299(4) 0.696(3) 0.2130(11) 0.061(9) Uiso 1 1 d .

loop_
_atom_site_aniso_label
_atom_site_aniso_U_11
_atom_site_aniso_U_22
_atom_site_aniso_U_33
_atom_site_aniso_U_23
_atom_site_aniso_U_13
_atom_site_aniso_U_12
Se1 0.0589(2) 0.1091(3) 0.0624(2) -0.01204(16) -0.01207(14) 0.00160(15)
P1 0.0524(3) 0.0534(4) 0.0363(3) -0.0058(2) 0.0009(3) -0.0024(3)
N3 0.0519(12) 0.0631(14) 0.0471(12) -0.0103(10) 0.0068(10) -0.0101(10)
C3 0.0542(13) 0.0524(13) 0.0391(12) -0.0078(10) 0.0067(10) -0.0032(10)
C20 0.0471(12) 0.0449(12) 0.0416(12) -0.0020(9) 0.0049(10) -0.0017(9)
C21 0.0431(12) 0.0647(15) 0.0448(13) 0.0006(11) 0.0057(10) -0.0014(10)
N2 0.0610(13) 0.0753(15) 0.0445(12) -0.0046(11) 0.0144(10) 0.0118(11)
C9 0.0484(12) 0.0560(14) 0.0441(12) 0.0016(10) 0.0062(10) -0.0067(11)
C4 0.0573(14) 0.0500(13) 0.0426(12) 0.0019(10) 0.0123(10) -0.0104(11)
C23 0.0697(17) 0.0714(17) 0.0490(14) -0.0087(13) 0.0202(12) -0.0034(14)
C8 0.0570(14) 0.0534(14) 0.0421(12) 0.0035(10) 0.0030(10) -0.0019(11)
C14 0.0486(13) 0.0459(13) 0.0730(17) -0.0053(12) 0.0041(12) -0.0033(11)
C25 0.0453(13) 0.0552(14) 0.0547(14) -0.0007(11) 0.0012(11) -0.0036(10)
N1 0.0617(14) 0.0587(14) 0.0889(18) -0.0188(13) 0.0115(13) -0.0052(12)
C13 0.0525(13) 0.0481(13) 0.0618(15) -0.0103(11) 0.0160(11) -0.0039(11)
C6 0.0570(14) 0.0617(16) 0.0551(14) 0.0083(12) -0.0031(11) -0.0058(12)
C15 0.0580(15) 0.0573(15) 0.0625(15) 0.0055(12) -0.0025(12) -0.0034(12)
C12 0.0531(13) 0.0416(12) 0.0508(13) -0.0058(10) 0.0075(10) -0.0021(10)
C7 0.0674(16) 0.0521(14) 0.0506(14) 0.0004(11) -0.0058(12) -0.0091(12)
C5 0.0575(14) 0.0566(15) 0.0588(15) 0.0097(12) 0.0084(12) 0.0037(12)
C22 0.0618(15) 0.0671(16) 0.0421(13) -0.0012(11) 0.0058(11) -0.0060(12)
C17 0.0486(13) 0.0514(13) 0.0533(14) -0.0026(11) 0.0072(10) -0.0011(10)
C24 0.0516(14) 0.0622(15) 0.0680(17) -0.0005(13) 0.0212(13) 0.0006(12)
C16 0.0568(14) 0.0532(14) 0.0558(14) -0.0011(11) 0.0086(11) -0.0064(11)
C1 0.0867(19) 0.0609(15) 0.0442(13) -0.0055(12) 0.0104(13) -0.0154(14)
C2 0.0695(16) 0.0558(14) 0.0446(13) -0.0127(11) 0.0007(11) -0.0006(12)
C19 0.0725(18) 0.095(2) 0.0592(16) 0.0122(15) 0.0162(14) -0.0021(16)
C18 0.0552(16) 0.079(2) 0.105(2) 0.0048(18) 0.0078(15) 0.0071(14)
C27 0.0558(17) 0.112(3) 0.119(3) -0.018(2) 0.0324(19) 0.0005(17)
C11 0.0719(18) 0.0637(17) 0.0728(19) -0.0064(14) -0.0010(15) 0.0041(14)
C26 0.085(2) 0.127(3) 0.0463(15) -0.0107(17) -0.0048(14) -0.016(2)
C10 0.0664(18) 0.088(2) 0.117(3) 0.003(2) -0.0266(18) -0.0045(17)

loop_
_atom_type_symbol
_atom_type_description
_atom_type_scat_dispersion_real
_atom_type_scat_dispersion_imag
_atom_type_scat_source
C C 0.0033 0.0016 'International Tables Vol C Tables 4.2.6.8 and 6.1.1.4'
H H 0 0 'International Tables Vol C Tables 4.2.6.8 and 6.1.1.4'
N N 0.0061 0.0033 'International Tables Vol C Tables 4.2.6.8 and 6.1.1.4'
P P 0.1023 0.0942 'International Tables Vol C Tables 4.2.6.8 and 6.1.1.4'
Se Se -0.0929 2.2259 'International Tables Vol C Tables 4.2.6.8 and 6.1.1.4'

loop_
_geom_angle_atom_site_label_1
_geom_angle_atom_site_label_2
_geom_angle_atom_site_label_3
_geom_angle
C3 P1 C2 108.37(11)
C3 P1 C1 105.57(11)
C2 P1 C1 105.84(13)
C3 P1 Se1 113.14(8)
C2 P1 Se1 111.37(8)
C1 P1 Se1 112.12(10)
C20 N3 C3 119.1(2)
N3 C3 P1 108.22(16)
C21 C20 C25 119.1(2)
C21 C20 N3 121.6(2)
C25 C20 N3 119.2(2)
C22 C21 C20 120.6(2)
C12 N2 C2 122.3(2)
C4 C9 C8 120.1(2)
C9 C4 N1 123.4(2)
C9 C4 C5 119.0(2)
N1 C4 C5 117.5(2)
C22 C23 C24 121.0(2)
C7 C8 C9 119.5(2)
C7 C8 C11 120.1(2)
C9 C8 C11 120.4(2)
C13 C14 C15 118.4(2)
C13 C14 C18 120.6(2)
C15 C14 C18 121.0(3)
C24 C25 C20 120.8(2)
C4 N1 C1 126.4(3)
C14 C13 C12 121.5(2)
C5 C6 C7 118.8(2)
C5 C6 C10 120.0(3)
C7 C6 C10 121.2(3)
C16 C15 C14 121.3(2)
C17 C12 C13 118.9(2)
C17 C12 N2 122.1(2)
C13 C12 N2 119.0(2)
C8 C7 C6 121.3(2)
C6 C5 C4 121.3(2)
C21 C22 C23 119.1(2)
C21 C22 C26 120.4(2)
C23 C22 C26 120.4(2)
C16 C17 C12 120.3(2)
C25 C24 C23 119.4(2)
C25 C24 C27 120.1(3)
C23 C24 C27 120.5(3)
C17 C16 C15 119.6(2)
C17 C16 C19 119.5(2)
C15 C16 C19 120.9(2)
N1 C1 P1 116.1(2)
N2 C2 P1 114.41(18)

loop_
_geom_bond_atom_site_label_1
_geom_bond_atom_site_label_2
_geom_bond_distance
Se1 P1 2.0960(7)
P1 C3 1.820(2)
P1 C2 1.821(3)
P1 C1 1.828(3)
N3 C20 1.405(3)
N3 C3 1.444(3)
C20 C21 1.385(3)
C20 C25 1.387(3)
C21 C22 1.377(3)
N2 C12 1.400(3)
N2 C2 1.440(3)
C9 C4 1.385(3)
C9 C8 1.387(3)
C4 N1 1.387(3)
C4 C5 1.391(3)
C23 C22 1.378(4)
C23 C24 1.381(4)
C8 C7 1.373(3)
C8 C11 1.504(4)
C14 C13 1.375(4)
C14 C15 1.383(4)
C14 C18 1.506(4)
C25 C24 1.367(4)
N1 C1 1.424(4)
C13 C12 1.388(3)
C6 C5 1.371(4)
C6 C7 1.382(4)
C6 C10 1.505(4)
C15 C16 1.379(4)
C12 C17 1.387(3)
C22 C26 1.509(4)
C17 C16 1.377(3)
C24 C27 1.506(4)
C16 C19 1.504(3)
